data_1519006
loop_
_publ_author_name
'Soulard, M.'
'Patarin, J.'
'Marler, B.'

_publ_section_title
;
 Synthesis and structure of Mu-10 : a novel microporous
 hydroxyaluminophosphate (CH3)2NH2.Al3P3O12OH closely related to AlPO4-EN3
;
_journal_name_full 'Solid State Sciences'
_journal_page_first 37
_journal_page_last 53
_journal_volume 1
_journal_year 1999
_chemical_formula_sum 'C2 H9 Al3 N O13 P3'
_chemical_formula_weight 428.96
_space_group_IT_number 61
_symmetry_cell_setting orthorhombic
_symmetry_Int_Tables_number 61
_symmetry_space_group_name_Hall '-P 2ac 2ab'
_symmetry_space_group_name_H-M 'P b c a'
_cell_angle_alpha 90
_cell_angle_beta 90
_cell_angle_gamma 90
_cell_formula_units_Z 8
_cell_length_a 13.678(2)
_cell_length_b 10.318(3)
_cell_length_c 17.357(3)
_cell_volume 2449.6(9)
_diffrn_ambient_temperature 293
_diffrn_radiation_probe x-ray
_diffrn_radiation_type MoK\a
_diffrn_radiation_wavelength 0.71073
_exptl_absorpt_coefficient_mu 0.78
_exptl_crystal_density_diffrn 2.32
_refine_ls_goodness_of_fit_ref 0.98
_refine_ls_number_parameters 201
_refine_ls_number_reflns 2618
_refine_ls_R_factor_gt 0.0422
_refine_ls_wR_factor_gt 0.1241
_cod_data_source_file SSS-1999-1-37-53.cif
_cod_data_source_block Mu-10
_cod_database_code 1519006

loop_
_symmetry_equiv_pos_site_id
_symmetry_equiv_pos_as_xyz
1 x,y,z
2 1/2-x,-y,1/2+z
3 1/2+x,1/2-y,-z
4 -x,1/2+y,1/2-z
5 -x,-y,-z
6 1/2+x,y,1/2-z
7 1/2-x,1/2+y,z
8 x,1/2-y,1/2+z

loop_
_atom_site_aniso_label
_atom_site_aniso_U_11
_atom_site_aniso_U_22
_atom_site_aniso_U_33
_atom_site_aniso_U_23
_atom_site_aniso_U_13
_atom_site_aniso_U_12
P1 0.0130(5) 0.0129(6) 0.0087(4) 0.0008(3) 0.0001(3) -0.0005(3)
P2 0.0160(5) 0.0115(6) 0.0122(5) 0.0001(3) -0.0005(4) -0.0011(4)
P3 0.0138(5) 0.0139(5) 0.0107(5) -0.0003(3) -0.0020(4) 0.0002(4)
Al1 0.0123(5) 0.0130(7) 0.0093(5) -0.0001(4) 0.0003(4) 0.0006(4)
Al2 0.0136(5) 0.0123(6) 0.0096(5) -0.0003(4) 0.0004(4) 0.0004(4)
Al3 0.0150(5) 0.0151(6) 0.0118(5) 0.0001(4) 0.0017(4) -0.0003(4)
OH1 0.0260(10) 0.0140(10) 0.0110(10) -0.0020(10) -0.0060(10) 0.0000(10)
O2 0.0150(10) 0.045(2) 0.0220(10) 0.0020(10) -0.0020(10) -0.0030(10)
O3 0.030(2) 0.0190(10) 0.0130(10) 0.0010(10) -0.0040(10) -0.0070(10)
O4 0.0130(10) 0.024(2) 0.0230(10) -0.0020(10) -0.0020(10) 0.0010(10)
O5 0.0140(10) 0.031(2) 0.0130(10) 0.0020(10) 0.0020(10) 0.0020(10)
O6 0.0190(10) 0.0190(10) 0.0170(10) 0.0030(10) 0.0070(10) 0.0020(10)
O7 0.0230(10) 0.0150(10) 0.0160(10) -0.0030(10) 0.0010(10) -0.0060(10)
O8 0.0160(10) 0.0200(10) 0.0110(10) 0.0010(10) -0.0010(10) -0.0030(10)
O9 0.0230(10) 0.0140(10) 0.0130(10) 0.0010(10) -0.0040(10) 0.0020(10)
O10 0.043(2) 0.0060(10) 0.0180(10) 0.0010(10) 0.0020(10) 0.0030(10)
O11 0.0260(10) 0.0170(10) 0.0180(10) 0.0020(10) 0.0030(10) 0.0000(10)
O12 0.032(2) 0.0140(10) 0.0200(10) -0.0030(10) -0.0040(10) 0.0000(10)
O13 0.0270(10) 0.0110(10) 0.0120(10) 0.0000(10) 0.0000(10) 0.0000(10)
N 0.27(2) 0.150(10) 0.27(2) -0.020(10) 0.070(10) -0.150(10)
C1 0.2350(10) 0.082(6) 0.033(3) 0.021(3) -0.022(6) -0.035(7)
C2 0.17(2) 0.73(4) 0.150(10) -0.22(2) -0.080(10) 0.22(2)

loop_
_atom_site_label
_atom_site_type_symbol
_atom_site_thermal_displace_type
_atom_site_fract_x
_atom_site_fract_y
_atom_site_fract_z
_atom_site_occupancy
_atom_site_U_iso_or_equiv
_atom_site_calc_flag
_atom_site_refinement_flags
_atom_site_disorder_assembly
_atom_site_disorder_group
P1 P Uani 0.56703(6) 0.13141(8) 0.42190(5) 1.000 0.0115(3) . . . .
P2 P Uani 0.96420(7) 0.12616(8) 0.33245(5) 1.000 0.0132(3) . . . .
P3 P Uani 0.75318(7) 0.37177(8) 0.20554(5) 1.000 0.0128(3) . . . .
Al1 Al Uani 1.06149(7) 0.37418(9) 0.39302(6) 1.000 0.0115(3) . . . .
Al2 Al Uani 0.98219(8) 0.32760(10) 0.19928(6) 1.000 0.0118(3) . . . .
Al3 Al Uani 0.73927(8) 0.12920(9) 0.30503(6) 1.000 0.0140(3) . . . .
OH1 O Uani 1.0126(2) 0.4031(2) 0.29170(10) 1.000 0.0170(6) . . . .
O2 O Uani 0.8537(2) 0.1355(3) 0.3475(2) 1.000 0.0273(8) . . . .
O3 O Uani 1.0128(2) 0.2141(2) 0.39224(1) 1.000 0.0207(8) . . . .
O4 O Uani 0.8532(2) 0.3226(2) 0.18250(10) 1.000 0.0200(8) . . . .
O5 O Uani 1.1881(2) 0.3703(2) 0.36510(10) 1.000 0.0193(8) . . . .
O6 O Uani 0.6572(2) 0.0854(2) 0.37680(10) 1.000 0.0183(6) . . . .
O7 O Uani 0.4874(2) 0.0296(2) 0.41620(10) 1.000 0.0180(6) . . . .
O8 O Uani 0.5977(2) 0.1523(3) 0.50490(10) 1.000 0.0157(6) . . . .
O9 O Uani 0.5325(2) 0.2590(2) 0.38800(10) 1.000 0.0167(6) . . . .
O10 O Uani 0.9984(2) -0.0109(2) 0.34710(10) 1.000 0.0223(8) . . . .
O11 O Uani 0.7094(2) 0.2825(2) 0.26820(10) 1.000 0.0203(6) . . . .
O12 O Uani 0.7603(2) 0.5101(2) 0.23510(10) 1.000 0.0220(8) . . . .
O13 O Uani 0.9890(2) 0.1610(2) 0.24910(10) 1.000 0.0167(6) . . . .
N N Uani 1.2770(10) 0.6040(10) 0.4783(7) 1.000 0.230(10) . . . .
C1 C Uani 1.1307(9) 0.0398(9) 0.4977(4) 1.000 0.117(2) . . . .
C2 C Uani 0.3070(10) 0.202(3) 0.5015(7) 1.000 0.350(15) . . . .
H1 H Uiso 1.1400(10) -0.0524(9) 0.497(3) 1.000 0.1150 . . . .
H2 H Uiso 1.0820(10) 0.063(5) 0.461(2) 1.000 0.1750 . . . .
H3 H Uiso 1.110(2) 0.066(4) 0.5480(10) 1.000 0.1750 . . . .
H4 H Uiso 0.340(10) 0.170(10) 0.546(8) 1.000 0.5260 . . . .
H5 H Uiso 0.279(2) 0.285(6) 0.510(10) 1.000 0.5260 . . . .
H6 H Uiso 0.352(9) 0.21(2) 0.460(5) 1.000 0.5260 . . . .
H7 H Uiso 1.2410(10) 0.5340(10) 0.4666(7) 1.000 0.2740 . . . .
H8 H Uiso 1.2940(10) 0.6310(10) 0.4321(7) 1.000 0.2740 . . . .

loop_
_atom_type_symbol
_atom_type_description
_atom_type_scat_dispersion_real
_atom_type_scat_dispersion_imag
_atom_type_scat_source
C C 0.0033 0.0016 ' International Tables Vol C Tables 4.2.6.8 and 6.1.1.4'
H H 0.0000 0.0000 ' International Tables Vol C Tables 4.2.6.8 and 6.1.1.4'
Al Al 0.0645 0.0514 ' International Tables Vol C Tables 4.2.6.8 and 6.1.1.4'
N N 0.0061 0.0033 ' International Tables Vol C Tables 4.2.6.8 and 6.1.1.4'
O O 0.0106 0.0060 ' International Tables Vol C Tables 4.2.6.8 and 6.1.1.4'
P P 0.1023 0.0942 ' International Tables Vol C Tables 4.2.6.8 and 6.1.1.4'

loop_
_geom_angle_atom_site_label_1
_geom_angle_atom_site_label_2
_geom_angle_atom_site_label_3
_geom_angle
_geom_angle_site_symmetry_1
_geom_angle_site_symmetry_2
_geom_angle_site_symmetry_3
_geom_angle_publ_flag
O6 P1 O7 109.23(13) . . . yes
O6 P1 O8 107.82(14) . . . yes
O6 P1 O9 108.69(13) . . . yes
O7 P1 O8 111.06(14) . . . yes
O7 P1 O9 110.62(14) . . . yes
O8 P1 O9 109.35(14) . . . yes
O2 P2 O3 105.95(16) . . . yes
O2 P2 O10 109.54(16) . . . yes
O2 P2 O13 111.37(17) . . . yes
O3 P2 O10 107.84(12) . . . yes
O3 P2 O13 113.95(12) . . . yes
O10 P2 O13 108.10(12) . . . yes
O4 P3 O11 109.66(13) . . . yes
O4 P3 O12 110.26(14) . . . yes
O4 P3 O5 108.30(13) . . 6_455 yes
O11 P3 O12 110.30(12) . . . yes
O5 P3 O11 109.62(14) 6_455 . . yes
O5 P3 O12 108.68(13) 6_455 . . yes
OH1 Al1 O3 90.40(9) . . . yes
OH1 Al1 O5 95.32(11) . . . yes
OH1 Al1 O8 174.83(13) . . 3_556 yes
OH1 Al1 O7 86.32(10) . . 7_655 yes
O3 Al1 O5 109.71(12) . . . yes
O3 Al1 O8 88.31(11) . . 3_556 yes
O3 Al1 O7 134.06(13) . . 7_655 yes
O5 Al1 O8 89.83(11) . . 3_556 yes
O5 Al1 O7 116.22(12) . . 7_655 yes
O7 Al1 O8 90.98(12) 7_655 . 3_556 yes
OH1 Al2 O4 112.27(12) . . . yes
OH1 Al2 O13 88.59(9) . . . yes
OH1 Al2 O10 88.04(10) . . 4_755 yes
OH1 Al2 O9 144.49(14) . . 6_555 yes
O4 Al2 O13 95.45(11) . . . yes
O4 Al2 O10 95.49(12) . . 4_755 yes
O4 Al2 O9 103.16(11) . . 6_555 yes
O10 Al2 O13 169.03(13) 4_755 . . yes
O9 Al2 O13 90.48(10) 6_555 . . yes
O9 Al2 O10 86.22(10) 6_555 . 4_755 yes
O2 Al3 O6 106.78(15) . . . yes
O2 Al3 O11 109.38(14) . . . yes
O2 Al3 O12 108.84(15) . . 7_645 yes
O6 Al3 O11 110.21(12) . . . yes
O6 Al3 O12 108.73(11) . . 7_645 yes
O11 Al3 O12 112.72(10) . . 7_645 yes
Al1 OH1 Al2 145.27(13) . . . yes
P2 O2 Al3 144.5(2) . . . yes
P2 O3 Al1 135.84(8) . . . yes
P3 O4 Al2 147.05(14) . . . yes
P3 O5 Al1 141.57(15) 6_555 . . yes
P1 O6 Al3 143.53(15) . . . yes
P1 O7 Al1 155.08(17) . . 7_645 yes
P1 O8 Al1 144.17(19) . . 3_456 yes
P1 O9 Al2 141.53(13) . . 6_455 yes
P2 O10 Al2 143.67(13) . . 4_745 yes
P3 O11 Al3 134.70(17) . . . yes
P3 O12 Al3 154.90(14) . . 7_655 yes
P2 O13 Al2 128.60(13) . . . yes
C1 N C2 148.9(10) 7_755 . 7_655 yes
H7 N H8 101.2(16) . . . no
C2 N H7 100.0(16) 7_655 . . no
C1 N H7 99.3(12) 7_755 . . no
C2 N H8 102.8(14) 7_655 . . no
C1 N H8 97.2(14) 7_755 . . no
H1 C1 H2 110(4) . . . no
H1 C1 H3 109(4) . . . no
N C1 H1 109.3(15) 7_745 . . no
H2 C1 H3 109(3) . . . no
N C1 H2 110(2) 7_745 . . no
N C1 H3 110(2) 7_745 . . no
H4 C2 H5 112(12) . . . no
H4 C2 H6 110(10) . . . no
N C2 H4 109(7) 7_645 . . no
H5 C2 H6 108(14) . . . no
N C2 H5 109(3) 7_645 . . no
N C2 H6 109(9) 7_645 . . no

loop_
_geom_bond_atom_site_label_1
_geom_bond_atom_site_label_2
_geom_bond_distance
_geom_bond_site_symmetry_1
_geom_bond_site_symmetry_2
_geom_bond_publ_flag
P1 O6 1.536(3) . . yes
P1 O7 1.516(3) . . yes
P1 O8 1.516(2) . . yes
P1 O9 1.517(2) . . yes
P2 O2 1.537(3) . . yes
P2 O3 1.530(2) . . yes
P2 O10 1.511(2) . . yes
P2 O13 1.529(2) . . yes
P3 O4 1.513(3) . . yes
P3 O11 1.546(2) . . yes
P3 O12 1.520(2) . . yes
P3 O5 1.515(2) . 6_455 yes
Al1 OH1 1.905(2) . . yes
Al1 O3 1.781(2) . . yes
Al1 O5 1.799(3) . . yes
Al1 O8 1.860(2) . 3_556 yes
Al1 O7 1.783(2) . 7_655 yes
Al2 OH1 1.831(2) . . yes
Al2 O4 1.789(3) . . yes
Al2 O13 1.927(2) . . yes
Al2 O10 1.870(2) . 4_755 yes
Al2 O9 1.808(2) . 6_555 yes
Al3 O2 1.731(3) . . yes
Al3 O6 1.737(3) . . yes
Al3 O11 1.754(2) . . yes
Al3 O12 1.727(2) . 7_645 yes
N C2 1.58(3) . 7_655 yes
N C1 1.465(17) . 7_755 yes
N H7 0.897(16) . . no
N H8 0.880(17) . . no
C1 H1 0.960(13) . . no
C1 H2 0.95(3) . . no
C1 H3 0.96(2) . . no
C2 H4 0.95(14) . . no
C2 H5 0.95(8) . . no
C2 H6 0.95(11) . . no

loop_
_geom_hbond_atom_site_label_D
_geom_hbond_atom_site_label_H
_geom_hbond_atom_site_label_A
_geom_hbond_distance_DH
_geom_hbond_distance_HA
_geom_hbond_distance_DA
_geom_hbond_angle_DHA
_geom_hbond_site_symmetry_A
_geom_hbond_publ_flag
N H7 O5 0.897(16) 2.546(12) 3.340(12) 147.8(13) . yes
C1 H2 O3 0.95(3) 2.18(4) 3.031(10) 148(4) . yes
C1 H2 O10 0.95(3) 2.41(3) 3.222(9) 143(4) . yes
C1 H3 O9 0.96(2) 2.37(3) 3.170(9) 141(3) 3_556 yes
C1 H3 O10 0.96(2) 2.42(2) 3.235(9) 143(3) 5_756 yes
C2 H5 O8 0.95(8) 2.58(4) 3.235(19) 127(6) 3_456 yes

loop_
_geom_torsion_atom_site_label_1
_geom_torsion_atom_site_label_2
_geom_torsion_atom_site_label_3
_geom_torsion_atom_site_label_4
_geom_torsion
_geom_torsion_site_symmetry_1
_geom_torsion_site_symmetry_2
_geom_torsion_site_symmetry_3
_geom_torsion_site_symmetry_4
_geom_torsion_publ_flag
O7 P1 O6 Al3 126.4(2) . . . . no
O8 P1 O6 Al3 -112.8(3) . . . . no
O9 P1 O6 Al3 5.6(3) . . . . no
O6 P1 O7 Al1 11.0(4) . . . 7_645 no
O8 P1 O7 Al1 -107.8(3) . . . 7_645 no
O9 P1 O7 Al1 130.6(3) . . . 7_645 no
O6 P1 O8 Al1 -136.7(3) . . . 3_456 no
O7 P1 O8 Al1 -17.1(4) . . . 3_456 no
O9 P1 O8 Al1 105.3(3) . . . 3_456 no
O6 P1 O9 Al2 64.8(3) . . . 6_455 no
O7 P1 O9 Al2 -55.2(3) . . . 6_455 no
O8 P1 O9 Al2 -177.8(3) . . . 6_455 no
O3 P2 O2 Al3 149.3(3) . . . . no
O10 P2 O2 Al3 -94.6(4) . . . . no
O13 P2 O2 Al3 24.9(4) . . . . no
O2 P2 O3 Al1 -99.6(3) . . . . no
O10 P2 O3 Al1 143.2(2) . . . . no
O13 P2 O3 Al1 23.2(3) . . . . no
O2 P2 O10 Al2 89.9(3) . . . 4_745 no
O3 P2 O10 Al2 -155.2(3) . . . 4_745 no
O13 P2 O10 Al2 -31.6(3) . . . 4_745 no
O2 P2 O13 Al2 69.5(2) . . . . no
O3 P2 O13 Al2 -50.2(3) . . . . no
O10 P2 O13 Al2 -170.09(19) . . . . no
O11 P3 O4 Al2 -90.3(3) . . . . no
O12 P3 O4 Al2 31.4(3) . . . . no
O5 P3 O4 Al2 150.2(2) 6_455 . . . no
O4 P3 O11 Al3 -12.6(2) . . . . no
O12 P3 O11 Al3 -134.2(2) . . . . no
O5 P3 O11 Al3 106.2(2) 6_455 . . . no
O4 P3 O12 Al3 -105.7(4) . . . 7_655 no
O11 P3 O12 Al3 15.6(5) . . . 7_655 no
O5 P3 O12 Al3 135.7(4) 6_455 . . 7_655 no
O4 P3 O5 Al1 161.9(2) . . 6_455 6_455 no
O11 P3 O5 Al1 42.3(3) . . 6_455 6_455 no
O12 P3 O5 Al1 -78.3(2) . . 6_455 6_455 no
O3 Al1 OH1 Al2 -30.3(3) . . . . no
O5 Al1 OH1 Al2 79.5(3) . . . . no
O7 Al1 OH1 Al2 -164.5(3) 7_655 . . . no
OH1 Al1 O3 P2 7.5(2) . . . . no
O5 Al1 O3 P2 -88.3(3) . . . . no
O8 Al1 O3 P2 -177.5(2) 3_556 . . . no
O7 Al1 O3 P2 92.8(2) 7_655 . . . no
OH1 Al1 O5 P3 -6.4(2) . . . 6_555 no
O3 Al1 O5 P3 85.9(2) . . . 6_555 no
O8 Al1 O5 P3 174.1(2) 3_556 . . 6_555 no
O7 Al1 O5 P3 -94.9(2) 7_655 . . 6_555 no
O3 Al1 O8 P1 -95.8(3) . . 3_556 3_556 no
O5 Al1 O8 P1 154.4(3) . . 3_556 3_556 no
OH1 Al1 O7 P1 54.8(3) . . 7_655 7_655 no
O3 Al1 O7 P1 -32.2(4) . . 7_655 7_655 no
O5 Al1 O7 P1 149.0(3) . . 7_655 7_655 no
O4 Al2 OH1 Al1 110.0(3) . . . . no
O13 Al2 OH1 Al1 14.7(3) . . . . no
O10 Al2 OH1 Al1 -154.8(3) 4_755 . . . no
O9 Al2 OH1 Al1 -74.1(3) 6_555 . . . no
OH1 Al2 O4 P3 14.8(3) . . . . no
O13 Al2 O4 P3 105.5(2) . . . . no
O10 Al2 O4 P3 -75.4(3) 4_755 . . . no
O9 Al2 O4 P3 -162.7(2) 6_555 . . . no
OH1 Al2 O13 P2 31.9(2) . . . . no
O4 Al2 O13 P2 -80.3(2) . . . . no
O9 Al2 O13 P2 176.4(2) 6_555 . . . no
OH1 Al2 O10 P2 6.5(3) . . 4_755 4_755 no
O4 Al2 O10 P2 118.6(3) . . 4_755 4_755 no
OH1 Al2 O9 P1 90.1(3) . . 6_555 6_555 no
O4 Al2 O9 P1 -93.8(3) . . 6_555 6_555 no
O13 Al2 O9 P1 1.9(3) . . 6_555 6_555 no
O6 Al3 O2 P2 155.6(3) . . . . no
O11 Al3 O2 P2 -85.1(4) . . . . no
O12 Al3 O2 P2 38.4(4) 7_645 . . . no
O2 Al3 O6 P1 117.8(3) . . . . no
O11 Al3 O6 P1 -0.9(3) . . . . no
O12 Al3 O6 P1 -125.0(2) 7_645 . . . no
O2 Al3 O11 P3 62.8(2) . . . . no
O6 Al3 O11 P3 179.92(19) . . . . no
O12 Al3 O11 P3 -58.4(3) 7_645 . . . no
O2 Al3 O12 P3 64.7(5) . . 7_645 7_645 no
O6 Al3 O12 P3 -51.2(5) . . 7_645 7_645 no
O11 Al3 O12 P3 -173.7(4) . . 7_645 7_645 no
